data_7156541
loop_
_publ_author_name
'Bhajammanavar, Vinod'
'Mallik, Sumitava'
'Baidya, Mahiuddin'

_publ_section_title
;
 Oxidative cross-dehydrogenative [2 + 3] annulation of \a-amino ketones
 with \a-keto esters: concise synthesis of clausenamide analogues.
;
_journal_issue 7
_journal_name_full 'Organic &amp; biomolecular chemistry'
_journal_page_first 1740
_journal_page_last 1743
_journal_paper_doi 10.1039/c8ob02369g
_journal_volume 17
_journal_year 2019
_chemical_formula_moiety 'C24 H19 N O3'
_chemical_formula_sum 'C24 H19 N O3'
_chemical_formula_weight 369.40
_space_group_crystal_system triclinic
_space_group_IT_number 2
_space_group_name_Hall '-P 1'
_space_group_name_H-M_alt 'P -1'
_symmetry_space_group_name_Hall '-P 1'
_symmetry_space_group_name_H-M 'P -1'
_atom_sites_solution_hydrogens mixed
_audit_creation_method SHELXL-2014/7
_audit_update_record
;
2018-09-13 deposited with the CCDC.
2018-10-30 downloaded from the CCDC.
;
_cell_angle_alpha 77.575(5)
_cell_angle_beta 81.412(5)
_cell_angle_gamma 77.375(4)
_cell_formula_units_Z 2
_cell_length_a 5.8336(6)
_cell_length_b 11.4947(15)
_cell_length_c 14.982(2)
_cell_measurement_reflns_used 1012
_cell_measurement_temperature 296(2)
_cell_measurement_theta_max 19.98
_cell_measurement_theta_min 2.80
_cell_volume 951.8(2)
_computing_cell_refinement 'Bruker SAINT'
_computing_data_collection 'Bruker APEX2'
_computing_data_reduction 'Bruker SAINT'
_computing_molecular_graphics 'Bruker SHELXTL'
_computing_publication_material 'Bruker SHELXTL'
_computing_structure_refinement 'SHELXL-2014/7 (Sheldrick, 2014)'
_computing_structure_solution 'SHELXS-97 (Sheldrick 2008)'
_diffrn_ambient_temperature 296(2)
_diffrn_measured_fraction_theta_full 0.996
_diffrn_measured_fraction_theta_max 0.996
_diffrn_measurement_device_type 'Bruker APEX-II CCD'
_diffrn_measurement_method '\f and \w scans'
_diffrn_radiation_type MoK\a
_diffrn_radiation_wavelength 0.71073
_diffrn_reflns_av_R_equivalents 0.0545
_diffrn_reflns_av_unetI/netI 0.0524
_diffrn_reflns_Laue_measured_fraction_full 0.996
_diffrn_reflns_Laue_measured_fraction_max 0.996
_diffrn_reflns_limit_h_max 6
_diffrn_reflns_limit_h_min -5
_diffrn_reflns_limit_k_max 12
_diffrn_reflns_limit_k_min -11
_diffrn_reflns_limit_l_max 15
_diffrn_reflns_limit_l_min -15
_diffrn_reflns_number 8650
_diffrn_reflns_point_group_measured_fraction_full 0.996
_diffrn_reflns_point_group_measured_fraction_max 0.996
_diffrn_reflns_theta_full 21.843
_diffrn_reflns_theta_max 21.843
_diffrn_reflns_theta_min 1.849
_exptl_absorpt_coefficient_mu 0.085
_exptl_absorpt_correction_T_max 0.993
_exptl_absorpt_correction_T_min 0.979
_exptl_absorpt_correction_type multi-scan
_exptl_absorpt_process_details 'SADABS V2014/5(Bruker AXS.Inc)'
_exptl_crystal_colour colourless
_exptl_crystal_density_diffrn 1.289
_exptl_crystal_description Needle
_exptl_crystal_F_000 388
_exptl_crystal_size_max 0.250
_exptl_crystal_size_mid 0.100
_exptl_crystal_size_min 0.080
_refine_diff_density_max 0.164
_refine_diff_density_min -0.162
_refine_diff_density_rms 0.038
_refine_ls_extinction_coef 0.018(4)
_refine_ls_extinction_expression Fc^*^=kFc[1+0.001xFc^2^\l^3^/sin(2\q)]^-1/4^
_refine_ls_extinction_method 'SHELXL-2014/7 (Sheldrick 2014'
_refine_ls_goodness_of_fit_ref 1.026
_refine_ls_hydrogen_treatment mixed
_refine_ls_matrix_type full
_refine_ls_number_parameters 258
_refine_ls_number_reflns 2268
_refine_ls_number_restraints 0
_refine_ls_restrained_S_all 1.026
_refine_ls_R_factor_all 0.0850
_refine_ls_R_factor_gt 0.0512
_refine_ls_shift/su_max 0.000
_refine_ls_shift/su_mean 0.000
_refine_ls_structure_factor_coef Fsqd
_refine_ls_weighting_details 'w=1/[\s^2^(Fo^2^)+(0.0706P)^2^+0.2852P] where P=(Fo^2^+2Fc^2^)/3'
_refine_ls_weighting_scheme calc
_refine_ls_wR_factor_gt 0.1273
_refine_ls_wR_factor_ref 0.1510
_reflns_Friedel_coverage 0.000
_reflns_number_gt 1499
_reflns_number_total 2268
_reflns_threshold_expression 'I > 2\s(I)'
_cod_data_source_file c8ob02369g2.cif
_cod_data_source_block 240
_cod_depositor_comments 'Adding full bibliography for 7156541.cif.'
_cod_database_code 7156541
_shelx_shelxl_version_number 2014/7
_shelx_space_group_comment
; 
The symmetry employed for this shelxl refinement is uniquely defined 
by the following loop, which should always be used as a source of 
symmetry information in preference to the above space-group names. 
They are only intended as comments. 
;
_shelx_estimated_absorpt_t_min 0.979
_shelx_estimated_absorpt_t_max 0.993

loop_
_space_group_symop_operation_xyz
'x, y, z'
'-x, -y, -z'

loop_
_atom_site_label
_atom_site_type_symbol
_atom_site_fract_x
_atom_site_fract_y
_atom_site_fract_z
_atom_site_U_iso_or_equiv
_atom_site_adp_type
_atom_site_occupancy
_atom_site_site_symmetry_order
_atom_site_calc_flag
_atom_site_refinement_flags_posn
_atom_site_refinement_flags_adp
C1 C 0.4740(8) 0.9809(4) 0.6714(3) 0.0999(17) Uani 1 1 d . .
H1 H 0.4020 0.9903 0.6183 0.120 Uiso 1 1 calc R U
C2 C 0.6036(10) 1.0652(5) 0.6787(4) 0.119(2) Uani 1 1 d . .
H2 H 0.6198 1.1297 0.6302 0.143 Uiso 1 1 calc R U
C3 C 0.7080(8) 1.0544(4) 0.7565(4) 0.0965(16) Uani 1 1 d . .
H3 H 0.7933 1.1116 0.7619 0.116 Uiso 1 1 calc R U
C4 C 0.6848(7) 0.9594(4) 0.8250(3) 0.0762(12) Uani 1 1 d . .
H4 H 0.7572 0.9503 0.8780 0.091 Uiso 1 1 calc R U
C5 C 0.5552(6) 0.8751(3) 0.8181(3) 0.0633(11) Uani 1 1 d . .
H5 H 0.5398 0.8110 0.8671 0.076 Uiso 1 1 calc R U
C6 C 0.4495(6) 0.8838(3) 0.7412(3) 0.0556(10) Uani 1 1 d . .
C7 C 0.3033(6) 0.7939(3) 0.7323(2) 0.0592(10) Uani 1 1 d . .
H7A H 0.1380 0.8277 0.7474 0.071 Uiso 1 1 calc R U
H7B H 0.3236 0.7845 0.6687 0.071 Uiso 1 1 calc R U
C8 C 0.3611(5) 0.6710(3) 0.7913(2) 0.0487(9) Uani 1 1 d . .
C9 C 0.2298(5) 0.6196(3) 0.8616(2) 0.0486(9) Uani 1 1 d . .
C10 C 0.3567(5) 0.5006(3) 0.9049(2) 0.0425(9) Uani 1 1 d . .
C11 C 0.5927(5) 0.5820(3) 0.7781(2) 0.0457(9) Uani 1 1 d . .
H11 H 0.7273 0.6177 0.7829 0.055 Uiso 1 1 calc R U
C12 C 0.6133(6) 0.5457(3) 0.6849(2) 0.0534(10) Uani 1 1 d . .
C13 C 0.7350(6) 0.6151(3) 0.6036(2) 0.0552(10) Uani 1 1 d . .
C14 C 0.7013(8) 0.6031(5) 0.5179(3) 0.0988(17) Uani 1 1 d . .
H14 H 0.6023 0.5523 0.5122 0.119 Uiso 1 1 calc R U
C15 C 0.8095(10) 0.6639(6) 0.4406(3) 0.122(2) Uani 1 1 d . .
H15 H 0.7828 0.6544 0.3831 0.146 Uiso 1 1 calc R U
C16 C 0.9518(9) 0.7363(6) 0.4462(3) 0.117(2) Uani 1 1 d . .
H16 H 1.0276 0.7760 0.3931 0.140 Uiso 1 1 calc R U
C17 C 0.9873(9) 0.7527(6) 0.5299(4) 0.134(2) Uani 1 1 d . .
H17 H 1.0848 0.8050 0.5339 0.161 Uiso 1 1 calc R U
C18 C 0.8794(8) 0.6919(4) 0.6088(3) 0.0921(16) Uani 1 1 d . .
H18 H 0.9048 0.7032 0.6659 0.111 Uiso 1 1 calc R U
C19 C 0.7527(5) 0.3757(3) 0.8677(2) 0.0437(8) Uani 1 1 d . .
C20 C 0.7171(6) 0.2726(3) 0.9307(2) 0.0580(10) Uani 1 1 d . .
H20 H 0.5707 0.2702 0.9648 0.070 Uiso 1 1 calc R U
C21 C 0.8985(6) 0.1734(3) 0.9431(3) 0.0698(12) Uani 1 1 d . .
H21 H 0.8736 0.1046 0.9862 0.084 Uiso 1 1 calc R U
C22 C 1.1141(6) 0.1741(4) 0.8934(3) 0.0703(12) Uani 1 1 d . .
H22 H 1.2353 0.1066 0.9023 0.084 Uiso 1 1 calc R U
C23 C 1.1495(6) 0.2754(3) 0.8304(3) 0.0626(11) Uani 1 1 d . .
H23 H 1.2958 0.2762 0.7960 0.075 Uiso 1 1 calc R U
C24 C 0.9722(5) 0.3764(3) 0.8170(2) 0.0538(10) Uani 1 1 d . .
H24 H 0.9994 0.4449 0.7741 0.065 Uiso 1 1 calc R U
N1 N 0.5702(4) 0.4791(2) 0.85341(17) 0.0438(7) Uani 1 1 d . .
O1 O 0.0074(4) 0.6656(2) 0.89355(18) 0.0630(8) Uani 1 1 d . .
O2 O 0.2853(4) 0.4353(2) 0.97488(15) 0.0539(7) Uani 1 1 d . .
O3 O 0.5189(5) 0.4651(3) 0.67686(17) 0.0824(9) Uani 1 1 d . .
H1O H -0.048(7) 0.609(4) 0.942(3) 0.098(15) Uiso 1 1 d . .

loop_
_atom_site_aniso_label
_atom_site_aniso_U_11
_atom_site_aniso_U_22
_atom_site_aniso_U_33
_atom_site_aniso_U_23
_atom_site_aniso_U_13
_atom_site_aniso_U_12
C1 0.110(4) 0.103(4) 0.084(4) 0.030(3) -0.031(3) -0.050(3)
C2 0.139(5) 0.100(4) 0.119(5) 0.035(3) -0.023(4) -0.075(4)
C3 0.098(4) 0.086(4) 0.111(4) -0.010(3) -0.012(3) -0.038(3)
C4 0.075(3) 0.072(3) 0.081(3) -0.015(3) -0.006(2) -0.015(2)
C5 0.064(2) 0.055(2) 0.065(3) -0.005(2) -0.002(2) -0.010(2)
C6 0.048(2) 0.053(2) 0.057(3) 0.0042(19) -0.0020(18) -0.0071(17)
C7 0.052(2) 0.059(2) 0.059(2) 0.005(2) -0.0115(17) -0.0088(18)
C8 0.0430(19) 0.056(2) 0.047(2) -0.0006(18) -0.0087(16) -0.0145(17)
C9 0.042(2) 0.054(2) 0.049(2) -0.0069(18) -0.0017(16) -0.0135(17)
C10 0.0419(19) 0.048(2) 0.036(2) -0.0053(17) -0.0022(16) -0.0113(16)
C11 0.0449(19) 0.052(2) 0.040(2) -0.0003(17) -0.0034(15) -0.0178(16)
C12 0.052(2) 0.064(3) 0.047(2) -0.0055(19) -0.0043(17) -0.0221(19)
C13 0.053(2) 0.073(3) 0.039(2) -0.0017(19) -0.0030(16) -0.0208(19)
C14 0.119(4) 0.145(5) 0.050(3) -0.010(3) 0.000(3) -0.077(3)
C15 0.138(5) 0.197(6) 0.045(3) -0.005(3) 0.000(3) -0.088(5)
C16 0.117(4) 0.175(6) 0.054(3) 0.017(3) 0.010(3) -0.073(4)
C17 0.143(5) 0.216(7) 0.065(4) 0.011(4) 0.002(3) -0.125(5)
C18 0.106(3) 0.136(4) 0.048(3) 0.004(3) -0.003(2) -0.077(3)
C19 0.0450(19) 0.043(2) 0.043(2) -0.0090(16) -0.0067(15) -0.0063(17)
C20 0.049(2) 0.054(2) 0.063(3) -0.005(2) 0.0052(17) -0.0068(19)
C21 0.066(3) 0.057(3) 0.074(3) 0.003(2) 0.002(2) -0.007(2)
C22 0.057(2) 0.059(3) 0.086(3) -0.013(2) -0.005(2) 0.004(2)
C23 0.046(2) 0.066(3) 0.073(3) -0.021(2) 0.0053(18) -0.005(2)
C24 0.049(2) 0.055(2) 0.054(2) -0.0062(18) 0.0033(17) -0.0149(19)
N1 0.0422(16) 0.0475(17) 0.0377(16) -0.0020(13) 0.0013(12) -0.0098(13)
O1 0.0443(15) 0.0614(17) 0.0690(18) 0.0070(14) 0.0011(12) -0.0035(12)
O2 0.0475(13) 0.0588(15) 0.0473(15) 0.0010(12) 0.0049(11) -0.0104(11)
O3 0.109(2) 0.099(2) 0.0558(18) -0.0134(16) -0.0018(15) -0.0609(19)

loop_
_atom_type_symbol
_atom_type_description
_atom_type_scat_dispersion_real
_atom_type_scat_dispersion_imag
_atom_type_scat_source
C C 0.0033 0.0016 'International Tables Vol C Tables 4.2.6.8 and 6.1.1.4'
H H 0.0000 0.0000 'International Tables Vol C Tables 4.2.6.8 and 6.1.1.4'
N N 0.0061 0.0033 'International Tables Vol C Tables 4.2.6.8 and 6.1.1.4'
O O 0.0106 0.0060 'International Tables Vol C Tables 4.2.6.8 and 6.1.1.4'

loop_
_geom_angle_atom_site_label_1
_geom_angle_atom_site_label_2
_geom_angle_atom_site_label_3
_geom_angle
C6 C1 C2 121.2(4)
C6 C1 H1 119.4
C2 C1 H1 119.4
C3 C2 C1 120.5(4)
C3 C2 H2 119.7
C1 C2 H2 119.7
C4 C3 C2 118.6(5)
C4 C3 H3 120.7
C2 C3 H3 120.7
C3 C4 C5 121.1(4)
C3 C4 H4 119.4
C5 C4 H4 119.4
C6 C5 C4 121.4(4)
C6 C5 H5 119.3
C4 C5 H5 119.3
C5 C6 C1 117.2(4)
C5 C6 C7 122.5(3)
C1 C6 C7 120.3(3)
C8 C7 C6 115.3(3)
C8 C7 H7A 108.4
C6 C7 H7A 108.4
C8 C7 H7B 108.4
C6 C7 H7B 108.4
H7A C7 H7B 107.5
C9 C8 C7 128.3(3)
C9 C8 C11 107.8(3)
C7 C8 C11 123.9(3)
C8 C9 O1 126.9(3)
C8 C9 C10 111.5(3)
O1 C9 C10 121.6(3)
O2 C10 N1 127.2(3)
O2 C10 C9 126.2(3)
N1 C10 C9 106.6(3)
N1 C11 C8 103.6(2)
N1 C11 C12 111.4(3)
C8 C11 C12 109.0(2)
N1 C11 H11 110.8
C8 C11 H11 110.8
C12 C11 H11 110.8
O3 C12 C13 120.6(3)
O3 C12 C11 119.8(3)
C13 C12 C11 119.4(3)
C18 C13 C14 117.4(3)
C18 C13 C12 123.9(3)
C14 C13 C12 118.7(4)
C15 C14 C13 121.5(4)
C15 C14 H14 119.3
C13 C14 H14 119.3
C16 C15 C14 120.8(5)
C16 C15 H15 119.6
C14 C15 H15 119.6
C15 C16 C17 119.9(4)
C15 C16 H16 120.1
C17 C16 H16 120.1
C16 C17 C18 120.2(5)
C16 C17 H17 119.9
C18 C17 H17 119.9
C13 C18 C17 120.4(4)
C13 C18 H18 119.8
C17 C18 H18 119.8
C20 C19 C24 118.8(3)
C20 C19 N1 121.4(3)
C24 C19 N1 119.8(3)
C21 C20 C19 120.0(3)
C21 C20 H20 120.0
C19 C20 H20 120.0
C22 C21 C20 121.2(3)
C22 C21 H21 119.4
C20 C21 H21 119.4
C21 C22 C23 119.1(3)
C21 C22 H22 120.5
C23 C22 H22 120.5
C22 C23 C24 121.1(3)
C22 C23 H23 119.5
C24 C23 H23 119.5
C23 C24 C19 119.9(3)
C23 C24 H24 120.1
C19 C24 H24 120.1
C10 N1 C19 127.5(2)
C10 N1 C11 110.4(2)
C19 N1 C11 122.1(2)
C9 O1 H1O 110(2)

loop_
_geom_bond_atom_site_label_1
_geom_bond_atom_site_label_2
_geom_bond_distance
C1 C6 1.372(5)
C1 C2 1.383(6)
C1 H1 0.9300
C2 C3 1.364(6)
C2 H2 0.9300
C3 C4 1.344(6)
C3 H3 0.9300
C4 C5 1.381(5)
C4 H4 0.9300
C5 C6 1.362(5)
C5 H5 0.9300
C6 C7 1.513(5)
C7 C8 1.495(4)
C7 H7A 0.9700
C7 H7B 0.9700
C8 C9 1.317(4)
C8 C11 1.521(4)
C9 O1 1.347(4)
C9 C10 1.469(4)
C10 O2 1.226(3)
C10 N1 1.367(4)
C11 N1 1.462(4)
C11 C12 1.523(5)
C11 H11 0.9800
C12 O3 1.210(4)
C12 C13 1.482(5)
C13 C18 1.367(5)
C13 C14 1.368(5)
C14 C15 1.362(6)
C14 H14 0.9300
C15 C16 1.320(7)
C15 H15 0.9300
C16 C17 1.358(7)
C16 H16 0.9300
C17 C18 1.377(6)
C17 H17 0.9300
C18 H18 0.9300
C19 C20 1.381(4)
C19 C24 1.388(4)
C19 N1 1.413(4)
C20 C21 1.377(5)
C20 H20 0.9300
C21 C22 1.363(5)
C21 H21 0.9300
C22 C23 1.365(5)
C22 H22 0.9300
C23 C24 1.376(5)
C23 H23 0.9300
C24 H24 0.9300
O1 H1O 0.93(4)

loop_
_geom_torsion_atom_site_label_1
_geom_torsion_atom_site_label_2
_geom_torsion_atom_site_label_3
_geom_torsion_atom_site_label_4
_geom_torsion
C6 C1 C2 C3 -1.0(9)
C1 C2 C3 C4 1.0(9)
C2 C3 C4 C5 -1.0(7)
C3 C4 C5 C6 1.1(6)
C4 C5 C6 C1 -1.0(6)
C4 C5 C6 C7 -179.0(3)
C2 C1 C6 C5 1.0(7)
C2 C1 C6 C7 179.0(5)
C5 C6 C7 C8 -24.8(5)
C1 C6 C7 C8 157.3(4)
C6 C7 C8 C9 112.6(4)
C6 C7 C8 C11 -67.5(5)
C7 C8 C9 O1 3.1(6)
C11 C8 C9 O1 -176.8(3)
C7 C8 C9 C10 -176.6(3)
C11 C8 C9 C10 3.5(4)
C8 C9 C10 O2 175.2(3)
O1 C9 C10 O2 -4.6(5)
C8 C9 C10 N1 -3.3(4)
O1 C9 C10 N1 177.0(3)
C9 C8 C11 N1 -2.5(4)
C7 C8 C11 N1 177.6(3)
C9 C8 C11 C12 116.3(3)
C7 C8 C11 C12 -63.6(4)
N1 C11 C12 O3 30.0(4)
C8 C11 C12 O3 -83.8(4)
N1 C11 C12 C13 -154.2(3)
C8 C11 C12 C13 92.1(3)
O3 C12 C13 C18 -168.1(4)
C11 C12 C13 C18 16.1(5)
O3 C12 C13 C14 12.3(6)
C11 C12 C13 C14 -163.5(4)
C18 C13 C14 C15 0.8(8)
C12 C13 C14 C15 -179.6(5)
C13 C14 C15 C16 0.3(10)
C14 C15 C16 C17 -1.4(10)
C15 C16 C17 C18 1.4(10)
C14 C13 C18 C17 -0.8(7)
C12 C13 C18 C17 179.6(5)
C16 C17 C18 C13 -0.3(9)
C24 C19 C20 C21 0.7(5)
N1 C19 C20 C21 -179.9(3)
C19 C20 C21 C22 -0.7(6)
C20 C21 C22 C23 0.1(6)
C21 C22 C23 C24 0.5(6)
C22 C23 C24 C19 -0.5(6)
C20 C19 C24 C23 -0.1(5)
N1 C19 C24 C23 -179.6(3)
O2 C10 N1 C19 2.1(5)
C9 C10 N1 C19 -179.5(3)
O2 C10 N1 C11 -176.9(3)
C9 C10 N1 C11 1.5(3)
C20 C19 N1 C10 10.2(5)
C24 C19 N1 C10 -170.3(3)
C20 C19 N1 C11 -170.9(3)
C24 C19 N1 C11 8.5(5)
C8 C11 N1 C10 0.4(3)
C12 C11 N1 C10 -116.7(3)
C8 C11 N1 C19 -178.6(3)
C12 C11 N1 C19 64.3(4)
